data_4132157
loop_
_publ_author_name
'Hartrampf, Nina'
'Winter, Nils'
'Pupo, Gabriele'
'Stoltz, Brian M.'
'Trauner, Dirk'

_publ_section_title
;
 Total Synthesis of the Norhasubanan Alkaloid Stephadiamine.
;
_journal_issue 28
_journal_name_full 'Journal of the American Chemical Society'
_journal_page_first 8675
_journal_page_last 8680
_journal_paper_doi 10.1021/jacs.8b01918
_journal_volume 140
_journal_year 2018
_chemical_formula_moiety 'C20 H25 N O5'
_chemical_formula_sum 'C20 H25 N O5'
_chemical_formula_weight 359.41
_space_group_crystal_system orthorhombic
_space_group_IT_number 61
_space_group_name_Hall '-P 2ac 2ab'
_space_group_name_H-M_alt 'P b c a'
_atom_sites_solution_hydrogens geom
_audit_block_code C20H25NO5_sq011_trauner
_audit_creation_method SHELXL-2014
_audit_update_record 13-Feb-18
_cell_angle_alpha 90
_cell_angle_beta 90
_cell_angle_gamma 90
_cell_formula_units_Z 8
_cell_length_a 11.5962(5)
_cell_length_b 14.1871(7)
_cell_length_c 21.2925(9)
_cell_measurement_reflns_used 107
_cell_measurement_temperature 173(2)
_cell_measurement_theta_max 21.0230
_cell_measurement_theta_min 3.0260
_cell_volume 3503.0(3)
_computing_cell_refinement 'APEX2 v2012.4-3 (Bruker AXS)'
_computing_data_collection 'Bruker Instrument Service v3.0.21'
_computing_data_reduction 'SAINT V8.18C (Bruker AXS Inc., 2011)'
_computing_structure_refinement
;
Sheldrick, G. M. (2008).
<i>Acta Cryst.</i> A<b>64</b>, 112--122.
;
_computing_structure_solution
;
A. Altomare, M. C. Burla, M. Camalli, G. L. Cascarano, C. Giacovazzo, A.
Guagliardi, A. G. G. Moliterni, G. Polidori, R. Spagna: SIR97: a new tool for
crystal structure determination and refinement; J. Appl. Crystallogr. 1999,
32, 115-119.
;
_diffrn_ambient_temperature 173(2)
_diffrn_detector_area_resol_mean 10.4167
_diffrn_measured_fraction_theta_full 1.000
_diffrn_measured_fraction_theta_max 0.997
_diffrn_measurement_device 'fixed-chi three-circle diffractometer'
_diffrn_measurement_device_type 'Bruker D8Quest'
_diffrn_measurement_method 'mix of phi and omega scans'
_diffrn_radiation_collimation 'focusing mirrors'
_diffrn_radiation_monochromator 'focusing mirrors'
_diffrn_radiation_type MoK\a
_diffrn_radiation_wavelength 0.71073
_diffrn_reflns_av_R_equivalents 0.0583
_diffrn_reflns_av_unetI/netI 0.0202
_diffrn_reflns_Laue_measured_fraction_full 1.000
_diffrn_reflns_Laue_measured_fraction_max 0.997
_diffrn_reflns_limit_h_max 13
_diffrn_reflns_limit_h_min -13
_diffrn_reflns_limit_k_max 17
_diffrn_reflns_limit_k_min -17
_diffrn_reflns_limit_l_max 25
_diffrn_reflns_limit_l_min -25
_diffrn_reflns_number 61699
_diffrn_reflns_point_group_measured_fraction_full 1.000
_diffrn_reflns_point_group_measured_fraction_max 0.997
_diffrn_reflns_theta_full 25.240
_diffrn_reflns_theta_max 25.41
_diffrn_reflns_theta_min 2.462
_diffrn_source 'micro focus source'
_diffrn_source_current 1
_diffrn_source_power 50
_diffrn_source_type 'Bruker I\mS'
_diffrn_source_voltage 50
_exptl_absorpt_coefficient_mu 0.098
_exptl_absorpt_correction_T_max 0.9580
_exptl_absorpt_correction_T_min 0.9079
_exptl_absorpt_correction_type multi-scan
_exptl_absorpt_process_details 'SADABS V2012/1 (Bruker AXS Inc.)'
_exptl_crystal_colour colourless
_exptl_crystal_density_diffrn 1.363
_exptl_crystal_density_method 'not measured'
_exptl_crystal_description block
_exptl_crystal_F_000 1536
_exptl_crystal_size_max 0.294
_exptl_crystal_size_mid 0.153
_exptl_crystal_size_min 0.092
_refine_diff_density_max 0.293
_refine_diff_density_min -0.281
_refine_diff_density_rms 0.054
_refine_ls_extinction_method none
_refine_ls_goodness_of_fit_ref 1.062
_refine_ls_hydrogen_treatment constr
_refine_ls_matrix_type full
_refine_ls_number_parameters 239
_refine_ls_number_reflns 3203
_refine_ls_number_restraints 0
_refine_ls_restrained_S_all 1.062
_refine_ls_R_factor_all 0.0562
_refine_ls_R_factor_gt 0.0425
_refine_ls_shift/su_max 0.000
_refine_ls_shift/su_mean 0.000
_refine_ls_structure_factor_coef Fsqd
_refine_ls_weighting_details 'w=1/[\s^2^(Fo^2^)+(0.0469P)^2^+2.1055P] where P=(Fo^2^+2Fc^2^)/3'
_refine_ls_weighting_scheme calc
_refine_ls_wR_factor_gt 0.0997
_refine_ls_wR_factor_ref 0.1077
_reflns_Friedel_coverage 0.000
_reflns_number_gt 2628
_reflns_number_total 3203
_reflns_threshold_expression 'I > 2\s(I)'
_cod_data_source_file ja8b01918_si_002.cif
_cod_data_source_block sq011
_cod_database_code 4132157
_shelx_space_group_comment
;
The symmetry employed for this shelxl refinement is uniquely defined
by the following loop, which should always be used as a source of
symmetry information in preference to the above space-group names.
They are only intended as comments.
;
_shelxl_version_number 2014-3

loop_
_space_group_symop_operation_xyz
'x, y, z'
'-x+1/2, -y, z+1/2'
'x+1/2, -y+1/2, -z'
'-x, y+1/2, -z+1/2'
'-x, -y, -z'
'x-1/2, y, -z-1/2'
'-x-1/2, y-1/2, z'
'x, -y-1/2, z-1/2'

loop_
_atom_site_label
_atom_site_type_symbol
_atom_site_fract_x
_atom_site_fract_y
_atom_site_fract_z
_atom_site_U_iso_or_equiv
_atom_site_adp_type
_atom_site_occupancy
_atom_site_site_symmetry_order
_atom_site_calc_flag
_atom_site_refinement_flags_posn
_atom_site_refinement_flags_adp
O1 O 0.47651(11) 0.44933(10) 0.30631(6) 0.0364(3) Uani 1 1 d . .
C1 C 0.38729(14) 0.46323(12) 0.33605(8) 0.0251(4) Uani 1 1 d . .
N1 N 0.29194(12) 0.50541(10) 0.31337(6) 0.0244(3) Uani 1 1 d . .
O3 O 0.21570(12) 0.73826(10) 0.29679(6) 0.0427(4) Uani 1 1 d . .
C3 C 0.24963(14) 0.47775(11) 0.42214(7) 0.0195(3) Uani 1 1 d . .
O2 O 0.04844(11) 0.66256(9) 0.28386(6) 0.0339(3) Uani 1 1 d . .
C2 C 0.36471(14) 0.43272(12) 0.40193(8) 0.0257(4) Uani 1 1 d . .
H2A H 0.4279 0.4539 0.4298 0.031 Uiso 1 1 calc R U
H2B H 0.3595 0.3632 0.4042 0.031 Uiso 1 1 calc R U
C7 C 0.26842(17) 0.56966(12) 0.46039(8) 0.0291(4) Uani 1 1 d . .
H7A H 0.2098 0.5752 0.4940 0.035 Uiso 1 1 calc R U
H7B H 0.3459 0.5698 0.4799 0.035 Uiso 1 1 calc R U
C6 C 0.25717(17) 0.65057(12) 0.41408(8) 0.0303(4) Uani 1 1 d . .
H6A H 0.2344 0.7096 0.4356 0.036 Uiso 1 1 calc R U
H6B H 0.3303 0.6612 0.3911 0.036 Uiso 1 1 calc R U
O5 O 0.22262(11) 0.25521(10) 0.59425(6) 0.0392(4) Uani 1 1 d . .
C5 C 0.16277(15) 0.61640(11) 0.37022(8) 0.0239(4) Uani 1 1 d . .
H5 H 0.0885 0.6172 0.3941 0.029 Uiso 1 1 calc R U
O4 O 0.33467(10) 0.38872(9) 0.52949(5) 0.0299(3) Uani 1 1 d . .
C4 C 0.19469(14) 0.51131(11) 0.35748(7) 0.0209(4) Uani 1 1 d . .
C8 C 0.14827(15) 0.67894(12) 0.31351(8) 0.0272(4) Uani 1 1 d . .
C11 C 0.00780(14) 0.43126(14) 0.38589(9) 0.0321(4) Uani 1 1 d . .
H11A H -0.0267 0.4917 0.3996 0.039 Uiso 1 1 calc R U
H11B H -0.0548 0.3909 0.3693 0.039 Uiso 1 1 calc R U
C10 C 0.09526(15) 0.44973(12) 0.33452(8) 0.0279(4) Uani 1 1 d . .
H10A H 0.0566 0.4813 0.2988 0.033 Uiso 1 1 calc R U
H10B H 0.1263 0.3889 0.3193 0.033 Uiso 1 1 calc R U
C9 C 0.02573(18) 0.72140(15) 0.22965(9) 0.0414(5) Uani 1 1 d . .
H9A H 0.0233 0.7876 0.2426 0.062 Uiso 1 1 calc R U
H9B H -0.0485 0.7037 0.2111 0.062 Uiso 1 1 calc R U
H9C H 0.0871 0.7126 0.1985 0.062 Uiso 1 1 calc R U
C12 C 0.06342(14) 0.38350(12) 0.44120(8) 0.0259(4) Uani 1 1 d . .
C13 C 0.17616(13) 0.40771(11) 0.45886(7) 0.0199(3) Uani 1 1 d . .
C15 C 0.16349(15) 0.29608(12) 0.54560(8) 0.0274(4) Uani 1 1 d . .
C16 C 0.05408(15) 0.27085(13) 0.52633(9) 0.0327(4) Uani 1 1 d . .
H16 H 0.0127 0.2234 0.5483 0.039 Uiso 1 1 calc R U
C14 C 0.22342(14) 0.36559(11) 0.51218(8) 0.0226(4) Uani 1 1 d . .
C17 C 0.00501(15) 0.31476(13) 0.47501(9) 0.0320(4) Uani 1 1 d . .
H17 H -0.0707 0.2975 0.4625 0.038 Uiso 1 1 calc R U
C19 C 0.3449(2) 0.43039(17) 0.59022(9) 0.0532(6) Uani 1 1 d . .
H19A H 0.3020 0.4899 0.5912 0.080 Uiso 1 1 calc R U
H19B H 0.4264 0.4426 0.5994 0.080 Uiso 1 1 calc R U
H19C H 0.3134 0.3873 0.6218 0.080 Uiso 1 1 calc R U
C20 C 0.1590(2) 0.19852(16) 0.63664(10) 0.0488(6) Uani 1 1 d . .
H20A H 0.0919 0.2338 0.6518 0.073 Uiso 1 1 calc R U
H20B H 0.2081 0.1813 0.6723 0.073 Uiso 1 1 calc R U
H20C H 0.1330 0.1413 0.6151 0.073 Uiso 1 1 calc R U
C18 C 0.28076(16) 0.52308(14) 0.24600(8) 0.0340(4) Uani 1 1 d . .
H18A H 0.3052 0.5877 0.2367 0.051 Uiso 1 1 calc R U
H18B H 0.2001 0.5148 0.2334 0.051 Uiso 1 1 calc R U
H18C H 0.3294 0.4786 0.2228 0.051 Uiso 1 1 calc R U

loop_
_atom_site_aniso_label
_atom_site_aniso_U_11
_atom_site_aniso_U_22
_atom_site_aniso_U_33
_atom_site_aniso_U_23
_atom_site_aniso_U_13
_atom_site_aniso_U_12
O1 0.0279(7) 0.0503(8) 0.0311(7) 0.0064(6) 0.0075(6) 0.0085(6)
C1 0.0242(9) 0.0251(9) 0.0260(9) 0.0005(7) 0.0003(7) 0.0004(7)
N1 0.0260(7) 0.0293(8) 0.0178(7) -0.0019(6) -0.0004(6) 0.0049(6)
O3 0.0463(8) 0.0380(8) 0.0437(8) 0.0143(6) -0.0085(6) -0.0074(7)
C3 0.0199(8) 0.0191(8) 0.0195(8) -0.0008(6) -0.0025(6) -0.0012(6)
O2 0.0354(7) 0.0334(7) 0.0330(7) 0.0044(6) -0.0098(6) 0.0039(6)
C2 0.0194(8) 0.0304(9) 0.0272(9) 0.0069(7) 0.0001(7) -0.0005(7)
C7 0.0431(11) 0.0215(9) 0.0227(9) -0.0018(7) -0.0079(8) -0.0044(8)
C6 0.0445(11) 0.0195(9) 0.0269(9) -0.0025(7) -0.0082(8) -0.0015(8)
O5 0.0390(8) 0.0415(8) 0.0371(8) 0.0185(6) 0.0081(6) -0.0020(6)
C5 0.0277(9) 0.0208(9) 0.0232(8) -0.0023(7) -0.0008(7) 0.0033(7)
O4 0.0254(6) 0.0379(7) 0.0263(6) 0.0069(5) -0.0041(5) -0.0065(5)
C4 0.0224(8) 0.0208(8) 0.0195(8) -0.0012(6) -0.0019(6) 0.0014(7)
C8 0.0318(9) 0.0228(9) 0.0271(9) -0.0031(7) -0.0030(8) 0.0062(8)
C11 0.0207(9) 0.0346(10) 0.0412(11) -0.0020(8) -0.0071(8) -0.0042(8)
C10 0.0289(9) 0.0275(9) 0.0273(9) -0.0033(7) -0.0090(7) -0.0012(7)
C9 0.0474(12) 0.0448(12) 0.0321(10) 0.0079(9) -0.0115(9) 0.0105(10)
C12 0.0217(8) 0.0246(9) 0.0315(9) -0.0056(7) 0.0022(7) -0.0008(7)
C13 0.0206(8) 0.0166(8) 0.0225(8) -0.0041(6) 0.0024(6) 0.0003(6)
C15 0.0306(9) 0.0240(9) 0.0274(9) 0.0024(7) 0.0081(7) 0.0021(7)
C16 0.0304(10) 0.0269(10) 0.0409(11) 0.0023(8) 0.0140(8) -0.0064(8)
C14 0.0222(8) 0.0217(8) 0.0240(8) -0.0024(7) 0.0051(7) -0.0009(7)
C17 0.0226(9) 0.0315(10) 0.0421(11) -0.0041(8) 0.0059(8) -0.0044(7)
C19 0.0724(16) 0.0594(15) 0.0278(11) 0.0078(10) -0.0164(10) -0.0277(13)
C20 0.0531(13) 0.0457(13) 0.0478(12) 0.0220(10) 0.0185(11) 0.0016(10)
C18 0.0393(11) 0.0440(11) 0.0185(9) -0.0013(8) -0.0002(8) 0.0088(9)

loop_
_atom_type_symbol
_atom_type_description
_atom_type_scat_dispersion_real
_atom_type_scat_dispersion_imag
_atom_type_scat_source
C C 0.0033 0.0016 'International Tables Vol C Tables 4.2.6.8 and 6.1.1.4'
H H 0.0000 0.0000 'International Tables Vol C Tables 4.2.6.8 and 6.1.1.4'
N N 0.0061 0.0033 'International Tables Vol C Tables 4.2.6.8 and 6.1.1.4'
O O 0.0106 0.0060 'International Tables Vol C Tables 4.2.6.8 and 6.1.1.4'

loop_
_geom_angle_atom_site_label_1
_geom_angle_atom_site_label_2
_geom_angle_atom_site_label_3
_geom_angle
O1 C1 N1 125.29(16)
O1 C1 C2 125.87(15)
N1 C1 C2 108.79(14)
C1 N1 C18 120.05(14)
C1 N1 C4 115.22(13)
C18 N1 C4 123.31(13)
C13 C3 C2 110.92(13)
C13 C3 C7 110.90(13)
C2 C3 C7 111.91(14)
C13 C3 C4 114.54(13)
C2 C3 C4 103.26(12)
C7 C3 C4 105.01(12)
C8 O2 C9 115.65(15)
C1 C2 C3 107.13(13)
C1 C2 H2A 110.3
C3 C2 H2A 110.3
C1 C2 H2B 110.3
C3 C2 H2B 110.3
H2A C2 H2B 108.5
C6 C7 C3 106.39(13)
C6 C7 H7A 110.5
C3 C7 H7A 110.5
C6 C7 H7B 110.5
C3 C7 H7B 110.5
H7A C7 H7B 108.6
C5 C6 C7 102.71(14)
C5 C6 H6A 111.2
C7 C6 H6A 111.2
C5 C6 H6B 111.2
C7 C6 H6B 111.2
H6A C6 H6B 109.1
C15 O5 C20 117.46(15)
C8 C5 C6 112.65(14)
C8 C5 C4 116.72(13)
C6 C5 C4 103.95(13)
C8 C5 H5 107.7
C6 C5 H5 107.7
C4 C5 H5 107.7
C14 O4 C19 114.71(15)
N1 C4 C10 110.01(13)
N1 C4 C5 110.34(13)
C10 C4 C5 115.04(14)
N1 C4 C3 103.23(12)
C10 C4 C3 114.11(13)
C5 C4 C3 103.34(12)
O3 C8 O2 122.96(16)
O3 C8 C5 125.19(16)
O2 C8 C5 111.83(15)
C12 C11 C10 110.87(14)
C12 C11 H11A 109.5
C10 C11 H11A 109.5
C12 C11 H11B 109.5
C10 C11 H11B 109.5
H11A C11 H11B 108.1
C11 C10 C4 111.92(14)
C11 C10 H10A 109.2
C4 C10 H10A 109.2
C11 C10 H10B 109.2
C4 C10 H10B 109.2
H10A C10 H10B 107.9
O2 C9 H9A 109.5
O2 C9 H9B 109.5
H9A C9 H9B 109.5
O2 C9 H9C 109.5
H9A C9 H9C 109.5
H9B C9 H9C 109.5
C17 C12 C13 119.17(16)
C17 C12 C11 120.88(16)
C13 C12 C11 119.95(15)
C14 C13 C12 118.64(15)
C14 C13 C3 118.48(14)
C12 C13 C3 122.87(14)
O5 C15 C16 125.07(16)
O5 C15 C14 115.69(15)
C16 C15 C14 119.17(16)
C17 C16 C15 119.81(16)
C17 C16 H16 120.1
C15 C16 H16 120.1
O4 C14 C13 118.84(14)
O4 C14 C15 119.67(15)
C13 C14 C15 121.33(15)
C16 C17 C12 121.75(17)
C16 C17 H17 119.1
C12 C17 H17 119.1
O4 C19 H19A 109.5
O4 C19 H19B 109.5
H19A C19 H19B 109.5
O4 C19 H19C 109.5
H19A C19 H19C 109.5
H19B C19 H19C 109.5
O5 C20 H20A 109.5
O5 C20 H20B 109.5
H20A C20 H20B 109.5
O5 C20 H20C 109.5
H20A C20 H20C 109.5
H20B C20 H20C 109.5
N1 C18 H18A 109.5
N1 C18 H18B 109.5
H18A C18 H18B 109.5
N1 C18 H18C 109.5
H18A C18 H18C 109.5
H18B C18 H18C 109.5

loop_
_geom_bond_atom_site_label_1
_geom_bond_atom_site_label_2
_geom_bond_distance
O1 C1 1.229(2)
C1 N1 1.347(2)
C1 C2 1.491(2)
N1 C18 1.462(2)
N1 C4 1.470(2)
O3 C8 1.203(2)
C3 C13 1.525(2)
C3 C2 1.541(2)
C3 C7 1.553(2)
C3 C4 1.590(2)
O2 C8 1.339(2)
O2 C9 1.449(2)
C2 H2A 0.9900
C2 H2B 0.9900
C7 C6 1.519(2)
C7 H7A 0.9900
C7 H7B 0.9900
C6 C5 1.518(2)
C6 H6A 0.9900
C6 H6B 0.9900
O5 C15 1.371(2)
O5 C20 1.416(2)
C5 C8 1.508(2)
C5 C4 1.560(2)
C5 H5 1.0000
O4 C14 1.381(2)
O4 C19 1.427(2)
C4 C10 1.527(2)
C11 C12 1.504(2)
C11 C10 1.515(3)
C11 H11A 0.9900
C11 H11B 0.9900
C10 H10A 0.9900
C10 H10B 0.9900
C9 H9A 0.9800
C9 H9B 0.9800
C9 H9C 0.9800
C12 C17 1.388(2)
C12 C13 1.403(2)
C13 C14 1.395(2)
C15 C16 1.381(3)
C15 C14 1.401(2)
C16 C17 1.380(3)
C16 H16 0.9500
C17 H17 0.9500
C19 H19A 0.9800
C19 H19B 0.9800
C19 H19C 0.9800
C20 H20A 0.9800
C20 H20B 0.9800
C20 H20C 0.9800
C18 H18A 0.9800
C18 H18B 0.9800
C18 H18C 0.9800

loop_
_geom_torsion_atom_site_label_1
_geom_torsion_atom_site_label_2
_geom_torsion_atom_site_label_3
_geom_torsion_atom_site_label_4
_geom_torsion
O1 C1 N1 C18 11.3(3)
C2 C1 N1 C18 -166.24(15)
O1 C1 N1 C4 178.17(16)
C2 C1 N1 C4 0.6(2)
O1 C1 C2 C3 172.08(16)
N1 C1 C2 C3 -10.37(19)
C13 C3 C2 C1 138.11(14)
C7 C3 C2 C1 -97.46(16)
C4 C3 C2 C1 14.97(17)
C13 C3 C7 C6 -139.04(15)
C2 C3 C7 C6 96.52(16)
C4 C3 C7 C6 -14.80(18)
C3 C7 C6 C5 36.33(18)
C7 C6 C5 C8 -171.12(14)
C7 C6 C5 C4 -43.84(17)
C1 N1 C4 C10 -113.19(16)
C18 N1 C4 C10 53.2(2)
C1 N1 C4 C5 118.83(15)
C18 N1 C4 C5 -74.82(19)
C1 N1 C4 C3 8.96(18)
C18 N1 C4 C3 175.31(15)
C8 C5 C4 N1 49.06(19)
C6 C5 C4 N1 -75.64(16)
C8 C5 C4 C10 -76.11(19)
C6 C5 C4 C10 159.19(14)
C8 C5 C4 C3 158.85(14)
C6 C5 C4 C3 34.15(16)
C13 C3 C4 N1 -134.82(13)
C2 C3 C4 N1 -14.11(15)
C7 C3 C4 N1 103.28(14)
C13 C3 C4 C10 -15.46(19)
C2 C3 C4 C10 105.25(15)
C7 C3 C4 C10 -137.36(15)
C13 C3 C4 C5 110.18(14)
C2 C3 C4 C5 -129.11(13)
C7 C3 C4 C5 -11.72(16)
C9 O2 C8 O3 -0.1(2)
C9 O2 C8 C5 178.39(14)
C6 C5 C8 O3 13.9(2)
C4 C5 C8 O3 -106.2(2)
C6 C5 C8 O2 -164.50(14)
C4 C5 C8 O2 75.34(18)
C12 C11 C10 C4 -58.75(19)
N1 C4 C10 C11 163.92(14)
C5 C4 C10 C11 -70.74(18)
C3 C4 C10 C11 48.47(19)
C10 C11 C12 C17 -142.92(17)
C10 C11 C12 C13 36.5(2)
C17 C12 C13 C14 -3.6(2)
C11 C12 C13 C14 176.90(15)
C17 C12 C13 C3 176.06(15)
C11 C12 C13 C3 -3.4(2)
C2 C3 C13 C14 55.86(18)
C7 C3 C13 C14 -69.14(18)
C4 C3 C13 C14 172.24(13)
C2 C3 C13 C12 -123.84(16)
C7 C3 C13 C12 111.16(17)
C4 C3 C13 C12 -7.5(2)
C20 O5 C15 C16 -15.0(3)
C20 O5 C15 C14 168.01(17)
O5 C15 C16 C17 -177.46(16)
C14 C15 C16 C17 -0.6(3)
C19 O4 C14 C13 119.44(17)
C19 O4 C14 C15 -64.9(2)
C12 C13 C14 O4 179.55(14)
C3 C13 C14 O4 -0.2(2)
C12 C13 C14 C15 4.0(2)
C3 C13 C14 C15 -175.71(15)
O5 C15 C14 O4 -0.2(2)
C16 C15 C14 O4 -177.42(15)
O5 C15 C14 C13 175.28(14)
C16 C15 C14 C13 -1.9(2)
C15 C16 C17 C12 0.9(3)
C13 C12 C17 C16 1.3(3)
C11 C12 C17 C16 -179.27(17)
